data_2229353
loop_
_publ_author_name
'Li, Shao-feng'
'Zhang, Jing-jing'
'Jia, Xiao-yu'
'Gao, Yan'
'Wang, Wei'

_publ_section_title
;
 1,4-Bis[(5-phenyl-1,3,4-thiadiazol-2-yl)sulfanyl]butane
;
_journal_coeditor_code CV5053
_journal_issue 3
_journal_name_full 'Acta Crystallographica Section E'
_journal_page_first o681
_journal_paper_doi 10.1107/S1600536811006064
_journal_volume 67
_journal_year 2011
_chemical_formula_iupac 'C20 H18 N4 S4'
_chemical_formula_moiety 'C20 H18 N4 S4'
_chemical_formula_sum 'C20 H18 N4 S4'
_chemical_formula_weight 442.62
_chemical_name_systematic
;
1,4-Bis[(5-phenyl-1,3,4-thiadiazol-2-yl)sulfanyl]butane
;
_space_group_IT_number 14
_symmetry_cell_setting monoclinic
_symmetry_space_group_name_Hall '-P 2ybc'
_symmetry_space_group_name_H-M 'P 1 21/c 1'
_atom_sites_solution_hydrogens geom
_atom_sites_solution_primary direct
_atom_sites_solution_secondary difmap
_cell_angle_alpha 90.00
_cell_angle_beta 99.120(7)
_cell_angle_gamma 90.00
_cell_formula_units_Z 2
_cell_length_a 5.7976(7)
_cell_length_b 13.4393(14)
_cell_length_c 12.9784(12)
_cell_measurement_reflns_used 3630
_cell_measurement_temperature 113(2)
_cell_measurement_theta_max 27.9
_cell_measurement_theta_min 1.5
_cell_volume 998.44(19)
_computing_cell_refinement 'CrystalClear (Rigaku/MSC, 2005)'
_computing_data_collection 'CrystalClear (Rigaku/MSC, 2005)'
_computing_data_reduction 'CrystalClear (Rigaku/MSC, 2005)'
_computing_molecular_graphics 'SHELXTL (Sheldrick, 2008)'
_computing_publication_material 'SHELXTL (Sheldrick, 2008)'
_computing_structure_refinement 'SHELXL97 (Sheldrick, 2008)'
_computing_structure_solution 'SHELXS97 (Sheldrick, 2008)'
_diffrn_ambient_temperature 113(2)
_diffrn_detector_area_resol_mean 14.63
_diffrn_measured_fraction_theta_full 0.998
_diffrn_measured_fraction_theta_max 0.998
_diffrn_measurement_device_type 'Rigaku Saturn CCD area-detector'
_diffrn_measurement_method '\f and \w'
_diffrn_radiation_monochromator multilayer
_diffrn_radiation_source 'rotating anode'
_diffrn_radiation_type 'Mo K\a'
_diffrn_radiation_wavelength 0.71073
_diffrn_reflns_av_R_equivalents 0.0376
_diffrn_reflns_av_sigmaI/netI 0.0381
_diffrn_reflns_limit_h_max 7
_diffrn_reflns_limit_h_min -7
_diffrn_reflns_limit_k_max 17
_diffrn_reflns_limit_k_min -17
_diffrn_reflns_limit_l_max 16
_diffrn_reflns_limit_l_min -15
_diffrn_reflns_number 9992
_diffrn_reflns_theta_full 27.88
_diffrn_reflns_theta_max 27.88
_diffrn_reflns_theta_min 2.20
_diffrn_standards_decay_% 0
_diffrn_standards_interval_count 0
_diffrn_standards_interval_time 0
_diffrn_standards_number 0
_exptl_absorpt_coefficient_mu 0.490
_exptl_absorpt_correction_T_max 0.9526
_exptl_absorpt_correction_T_min 0.9083
_exptl_absorpt_correction_type multi-scan
_exptl_absorpt_process_details '(CrystalClear; Rigaku/MSC, 2005)'
_exptl_crystal_colour colorless
_exptl_crystal_density_diffrn 1.472
_exptl_crystal_density_method 'not measured'
_exptl_crystal_description prism
_exptl_crystal_F_000 460
_exptl_crystal_size_max 0.20
_exptl_crystal_size_mid 0.18
_exptl_crystal_size_min 0.10
_refine_diff_density_max 0.490
_refine_diff_density_min -0.217
_refine_ls_extinction_method none
_refine_ls_goodness_of_fit_ref 1.063
_refine_ls_hydrogen_treatment constr
_refine_ls_matrix_type full
_refine_ls_number_parameters 127
_refine_ls_number_reflns 2384
_refine_ls_number_restraints 0
_refine_ls_restrained_S_all 1.063
_refine_ls_R_factor_all 0.0388
_refine_ls_R_factor_gt 0.0312
_refine_ls_shift/su_max 0.001
_refine_ls_shift/su_mean 0.000
_refine_ls_structure_factor_coef Fsqd
_refine_ls_weighting_details 'w=1/[\s^2^(Fo^2^)+(0.0495P)^2^] where P=(Fo^2^+2Fc^2^)/3'
_refine_ls_weighting_scheme calc
_refine_ls_wR_factor_gt 0.0856
_refine_ls_wR_factor_ref 0.0879
_reflns_number_gt 1870
_reflns_number_total 2384
_reflns_threshold_expression I>2\s(I)
_cod_data_source_file cv5053.cif
_cod_data_source_block I
_cod_original_cell_volume 998.44(18)
_cod_original_sg_symbol_H-M 'P 21/c'
_cod_database_code 2229353
_cod_database_fobs_code 2229353

loop_
_symmetry_equiv_pos_as_xyz
'x, y, z'
'-x, y+1/2, -z+1/2'
'-x, -y, -z'
'x, -y-1/2, z-1/2'

loop_
_atom_site_type_symbol
_atom_site_label
_atom_site_fract_x
_atom_site_fract_y
_atom_site_fract_z
_atom_site_U_iso_or_equiv
_atom_site_adp_type
_atom_site_calc_flag
_atom_site_refinement_flags
_atom_site_occupancy
_atom_site_disorder_assembly
_atom_site_disorder_group
S S1 1.18924(6) 0.48167(3) 0.35236(3) 0.01929(12) Uani d . 1 . .
S S2 0.94277(7) 0.60479(3) 0.17655(3) 0.02206(13) Uani d . 1 . .
N N1 0.8027(2) 0.39565(9) 0.36814(10) 0.0221(3) Uani d . 1 . .
N N2 0.7508(2) 0.46308(10) 0.28684(10) 0.0206(3) Uani d . 1 . .
C C1 1.3577(3) 0.34573(11) 0.54385(12) 0.0210(3) Uani d . 1 . .
H H1 1.4506 0.3955 0.5185 0.025 Uiso calc R 1 . .
C C2 1.4532(3) 0.28628(12) 0.62747(12) 0.0213(3) Uani d . 1 . .
H H2 1.6099 0.2969 0.6601 0.026 Uiso calc R 1 . .
C C3 1.3224(3) 0.21206(12) 0.66341(12) 0.0237(4) Uani d . 1 . .
H H3 1.3889 0.1710 0.7199 0.028 Uiso calc R 1 . .
C C4 1.0921(3) 0.19787(12) 0.61620(13) 0.0259(4) Uani d . 1 . .
H H4 1.0013 0.1469 0.6409 0.031 Uiso calc R 1 . .
C C5 0.9936(3) 0.25738(12) 0.53341(12) 0.0216(3) Uani d . 1 . .
H H5 0.8363 0.2469 0.5015 0.026 Uiso calc R 1 . .
C C6 1.1262(3) 0.33270(11) 0.49711(11) 0.0173(3) Uani d . 1 . .
C C7 1.0225(3) 0.39663(11) 0.40992(12) 0.0171(3) Uani d . 1 . .
C C8 0.9342(3) 0.51325(11) 0.27088(12) 0.0175(3) Uani d . 1 . .
C C9 0.6507(3) 0.59299(11) 0.10328(12) 0.0211(3) Uani d . 1 . .
H H9A 0.5373 0.5895 0.1527 0.025 Uiso calc R 1 . .
H H9B 0.6143 0.6531 0.0597 0.025 Uiso calc R 1 . .
C C10 0.6215(2) 0.50122(11) 0.03322(12) 0.0205(3) Uani d . 1 . .
H H10A 0.6445 0.4405 0.0769 0.025 Uiso calc R 1 . .
H H10B 0.7419 0.5018 -0.0130 0.025 Uiso calc R 1 . .

loop_
_atom_site_aniso_label
_atom_site_aniso_U_11
_atom_site_aniso_U_22
_atom_site_aniso_U_33
_atom_site_aniso_U_12
_atom_site_aniso_U_13
_atom_site_aniso_U_23
S1 0.01581(19) 0.0215(2) 0.0199(2) -0.00349(15) 0.00081(16) 0.00081(15)
S2 0.0213(2) 0.0229(2) 0.0209(2) -0.00350(16) -0.00005(17) 0.00217(16)
N1 0.0185(7) 0.0276(7) 0.0199(7) -0.0024(6) 0.0025(6) 0.0024(6)
N2 0.0171(6) 0.0260(7) 0.0185(7) -0.0008(6) 0.0021(5) 0.0017(5)
C1 0.0198(8) 0.0196(8) 0.0232(9) -0.0048(6) 0.0025(7) -0.0012(6)
C2 0.0160(7) 0.0247(8) 0.0224(9) -0.0007(6) -0.0003(6) -0.0022(7)
C3 0.0249(8) 0.0251(9) 0.0208(8) 0.0021(7) 0.0027(7) 0.0039(7)
C4 0.0235(8) 0.0267(9) 0.0286(9) -0.0040(7) 0.0072(7) 0.0057(7)
C5 0.0155(7) 0.0267(8) 0.0223(9) -0.0040(6) 0.0025(6) -0.0008(7)
C6 0.0189(7) 0.0175(7) 0.0159(8) -0.0003(6) 0.0041(6) -0.0036(6)
C7 0.0168(7) 0.0184(7) 0.0169(8) -0.0024(6) 0.0052(6) -0.0038(6)
C8 0.0172(7) 0.0208(8) 0.0140(8) 0.0004(6) 0.0010(6) -0.0040(6)
C9 0.0194(8) 0.0221(8) 0.0207(9) 0.0017(6) -0.0008(7) 0.0015(6)
C10 0.0184(8) 0.0224(8) 0.0194(8) 0.0023(6) -0.0007(6) 0.0003(6)

loop_
_atom_type_symbol
_atom_type_description
_atom_type_scat_dispersion_real
_atom_type_scat_dispersion_imag
_atom_type_scat_source
C C 0.0033 0.0016
; International Tables
Vol. C, Tables 4.2.6.8 and 6.1.1.4
;
H H 0.0000 0.0000
; International Tables
Vol. C, Tables 4.2.6.8 and 6.1.1.4
;
N N 0.0061 0.0033
; International Tables
Vol. C, Tables 4.2.6.8 and 6.1.1.4
;
S S 0.1246 0.1246
; International Tables
Vol. C, Tables 4.2.6.8 and 6.1.1.4
;

loop_
_geom_angle_atom_site_label_1
_geom_angle_atom_site_label_2
_geom_angle_atom_site_label_3
_geom_angle_site_symmetry_1
_geom_angle_site_symmetry_3
_geom_angle
_geom_angle_publ_flag
C8 S1 C7 . . 86.82(7) ?
C8 S2 C9 . . 100.29(7) ?
C7 N1 N2 . . 112.95(13) ?
C8 N2 N1 . . 112.01(12) ?
C2 C1 C6 . . 120.32(15) ?
C2 C1 H1 . . 119.8 ?
C6 C1 H1 . . 119.8 ?
C3 C2 C1 . . 120.49(14) ?
C3 C2 H2 . . 119.8 ?
C1 C2 H2 . . 119.8 ?
C2 C3 C4 . . 119.44(15) ?
C2 C3 H3 . . 120.3 ?
C4 C3 H3 . . 120.3 ?
C5 C4 C3 . . 120.70(15) ?
C5 C4 H4 . . 119.6 ?
C3 C4 H4 . . 119.6 ?
C4 C5 C6 . . 119.84(15) ?
C4 C5 H5 . . 120.1 ?
C6 C5 H5 . . 120.1 ?
C1 C6 C5 . . 119.19(14) ?
C1 C6 C7 . . 120.63(14) ?
C5 C6 C7 . . 120.18(13) ?
N1 C7 C6 . . 124.58(14) ?
N1 C7 S1 . . 113.64(12) ?
C6 C7 S1 . . 121.78(11) ?
N2 C8 S1 . . 114.58(12) ?
N2 C8 S2 . . 126.30(12) ?
S1 C8 S2 . . 119.11(9) ?
C10 C9 S2 . . 112.94(11) ?
C10 C9 H9A . . 109.0 ?
S2 C9 H9A . . 109.0 ?
C10 C9 H9B . . 109.0 ?
S2 C9 H9B . . 109.0 ?
H9A C9 H9B . . 107.8 ?
C9 C10 C10 . 3_665 111.00(16) ?
C9 C10 H10A . . 109.4 ?
C10 C10 H10A 3_665 . 109.4 ?
C9 C10 H10B . . 109.4 ?
C10 C10 H10B 3_665 . 109.4 ?
H10A C10 H10B . . 108.0 ?

loop_
_geom_bond_atom_site_label_1
_geom_bond_atom_site_label_2
_geom_bond_site_symmetry_2
_geom_bond_distance
_geom_bond_publ_flag
S1 C8 . 1.7289(15) ?
S1 C7 . 1.7400(15) ?
S2 C8 . 1.7417(16) ?
S2 C9 . 1.8126(15) ?
N1 C7 . 1.303(2) ?
N1 N2 . 1.3872(17) ?
N2 C8 . 1.303(2) ?
C1 C2 . 1.390(2) ?
C1 C6 . 1.393(2) ?
C1 H1 . 0.9500 ?
C2 C3 . 1.379(2) ?
C2 H2 . 0.9500 ?
C3 C4 . 1.391(2) ?
C3 H3 . 0.9500 ?
C4 C5 . 1.388(2) ?
C4 H4 . 0.9500 ?
C5 C6 . 1.397(2) ?
C5 H5 . 0.9500 ?
C6 C7 . 1.471(2) ?
C9 C10 . 1.526(2) ?
C9 H9A . 0.9900 ?
C9 H9B . 0.9900 ?
C10 C10 3_665 1.531(3) ?
C10 H10A . 0.9900 ?
C10 H10B . 0.9900 ?

loop_
_geom_hbond_atom_site_label_D
_geom_hbond_atom_site_label_H
_geom_hbond_atom_site_label_A
_geom_hbond_site_symmetry_A
_geom_hbond_distance_DH
_geom_hbond_distance_HA
_geom_hbond_distance_DA
_geom_hbond_angle_DHA
_geom_hbond_publ_flag
C9 H9B Cg 2_655 0.99 2.70 3.540(2) 144 yes

loop_
_geom_torsion_atom_site_label_1
_geom_torsion_atom_site_label_2
_geom_torsion_atom_site_label_3
_geom_torsion_atom_site_label_4
_geom_torsion_site_symmetry_1
_geom_torsion_site_symmetry_2
_geom_torsion_site_symmetry_3
_geom_torsion_site_symmetry_4
_geom_torsion
_geom_torsion_publ_flag
C7 N1 N2 C8 . . . . -0.54(19) ?
C6 C1 C2 C3 . . . . 1.7(2) ?
C1 C2 C3 C4 . . . . -0.9(2) ?
C2 C3 C4 C5 . . . . 0.2(3) ?
C3 C4 C5 C6 . . . . -0.2(3) ?
C2 C1 C6 C5 . . . . -1.8(2) ?
C2 C1 C6 C7 . . . . 178.80(14) ?
C4 C5 C6 C1 . . . . 1.1(2) ?
C4 C5 C6 C7 . . . . -179.52(15) ?
N2 N1 C7 C6 . . . . -179.79(13) ?
N2 N1 C7 S1 . . . . -0.08(17) ?
C1 C6 C7 N1 . . . . -173.44(15) ?
C5 C6 C7 N1 . . . . 7.2(2) ?
C1 C6 C7 S1 . . . . 6.9(2) ?
C5 C6 C7 S1 . . . . -172.53(12) ?
C8 S1 C7 N1 . . . . 0.48(12) ?
C8 S1 C7 C6 . . . . -179.80(13) ?
N1 N2 C8 S1 . . . . 0.93(17) ?
N1 N2 C8 S2 . . . . -179.93(11) ?
C7 S1 C8 N2 . . . . -0.81(13) ?
C7 S1 C8 S2 . . . . 179.98(10) ?
C9 S2 C8 N2 . . . . -7.85(16) ?
C9 S2 C8 S1 . . . . 171.26(9) ?
C8 S2 C9 C10 . . . . -75.00(13) ?
S2 C9 C10 C10 . . . 3_665 -175.61(14) ?
